data_2200510
loop_
_publ_author_name
'Kasuga, N. C.'
'Kanda, Ryu-suke'
'Yamaguchi, Kazuo'
'Shiro, Motoo'

_publ_section_title
;
 The rubidium salt of an \w-hydroxycarboxylic acid with six ethereal O
 atoms
;
_journal_issue 9
_journal_name_full 'Acta Crystallographica Section E'
_journal_page_first m410
_journal_page_last m412
_journal_paper_doi 10.1107/S1600536801014076
_journal_volume 57
_journal_year 2001
_chemical_formula_iupac '[Rb (C32 H33 O10)], H2 O'
_chemical_formula_moiety 'C32 H33 O10 Rb, H2 O'
_chemical_formula_sum 'C32 H35 O11 Rb'
_chemical_formula_weight 681.07
_chemical_name_systematic
;
2-[[2-[2-[2-[2-[2-(2-Hydroxyethoxy)phenoxy]ethoxy]phenoxy]ethoxy]
phenoxy]methyl]benzoato-aquarubidium monohydrate
;
_space_group_IT_number 2
_symmetry_cell_setting triclinic
_symmetry_space_group_name_Hall '-P 1'
_symmetry_space_group_name_H-M 'P -1'
_audit_creation_method SHELXL-97
_cell_angle_alpha 85.524(11)
_cell_angle_beta 71.679(11)
_cell_angle_gamma 89.852(14)
_cell_formula_units_Z 2
_cell_length_a 10.0948(10)
_cell_length_b 11.2408(10)
_cell_length_c 14.055(3)
_cell_measurement_reflns_used 1053
_cell_measurement_temperature 123(2)
_cell_measurement_theta_max 13.7
_cell_measurement_theta_min 2.3
_cell_volume 1509.0(4)
_computing_cell_refinement PROCESS-AUTO
_computing_data_collection 'PROCESS-AUTO (Rigaku, 1998)'
_computing_data_reduction 'CrystalStructure (Molecular Structure Corporation and Rigaku, 2001)'
_computing_molecular_graphics 'ORTEP-3 (Farrugia, 1997)'
_computing_publication_material 'WinGX (Farrugia, 1999)'
_computing_structure_refinement 'SHELXL97 (Sheldrick, 1997)'
_computing_structure_solution 'SIR97 (Altomare et al, 1999) '
_diffrn_ambient_temperature 123(2)
_diffrn_detector_area_resol_mean 10.0
_diffrn_measured_fraction_theta_full .989
_diffrn_measured_fraction_theta_max .989
_diffrn_measurement_device_type 'Rigaku RAXIS-RAPID Imaging Plate'
_diffrn_measurement_method \w
_diffrn_radiation_monochromator graphite
_diffrn_radiation_source rotor
_diffrn_radiation_type MoK\a
_diffrn_radiation_wavelength .71069
_diffrn_reflns_av_R_equivalents .054
_diffrn_reflns_av_sigmaI/netI .1135
_diffrn_reflns_limit_h_max 13
_diffrn_reflns_limit_h_min -13
_diffrn_reflns_limit_k_max 14
_diffrn_reflns_limit_k_min -14
_diffrn_reflns_limit_l_max 18
_diffrn_reflns_limit_l_min -18
_diffrn_reflns_number 12683
_diffrn_reflns_theta_full 27.25
_diffrn_reflns_theta_max 27.25
_diffrn_reflns_theta_min 1.53
_diffrn_standards_decay_% 0
_diffrn_standards_interval_count none
_diffrn_standards_number 0
_exptl_absorpt_coefficient_mu 1.703
_exptl_absorpt_correction_T_max .919
_exptl_absorpt_correction_T_min .616
_exptl_absorpt_correction_type multi-scan
_exptl_absorpt_process_details '(ABSCOR; Higashi, 1995) '
_exptl_crystal_colour colorless
_exptl_crystal_density_diffrn 1.50
_exptl_crystal_density_method 'not measured'
_exptl_crystal_description platelet
_exptl_crystal_F_000 704
_exptl_crystal_size_max .30
_exptl_crystal_size_mid .10
_exptl_crystal_size_min .05
_refine_diff_density_max .525
_refine_diff_density_min -.518
_refine_ls_extinction_method none
_refine_ls_goodness_of_fit_ref .936
_refine_ls_hydrogen_treatment mixed
_refine_ls_matrix_type full
_refine_ls_number_parameters 413
_refine_ls_number_reflns 6684
_refine_ls_number_restraints 4
_refine_ls_restrained_S_all .936
_refine_ls_R_factor_all .0740
_refine_ls_R_factor_gt .0397
_refine_ls_shift/su_max <0.001
_refine_ls_shift/su_mean .000
_refine_ls_structure_factor_coef Fsqd
_refine_ls_weighting_details 'calc w = 1/[\s^2^(Fo^2^)+(0.0549P)^2^] where P = (Fo^2^+2Fc^2^)/3'
_refine_ls_weighting_scheme calc
_refine_ls_wR_factor_ref .1148
_reflns_number_gt 4520
_reflns_number_total 6684
_reflns_threshold_expression I>2\s(I)
_cod_data_source_file ob6061.cif
_cod_data_source_block I
_cod_depositor_comments
;
The following automatic conversions were performed:

'_chemical_melting_point' value 'not measured' was changed to '?' -
the value is undefined or not given.

Automatic conversion script
Id: cif_fix_values 1715 2011-07-08 13:25:40Z adriana 
;
_cod_database_code 2200510

loop_
_symmetry_equiv_pos_as_xyz
'x, y, z'
'-x, -y, -z'

loop_
_atom_site_label
_atom_site_fract_x
_atom_site_fract_y
_atom_site_fract_z
_atom_site_U_iso_or_equiv
_atom_site_adp_type
_atom_site_calc_flag
_atom_site_refinement_flags
_atom_site_occupancy
_atom_site_disorder_assembly
_atom_site_disorder_group
_atom_site_type_symbol
C4 .7051(4) .4217(3) .3119(3) .0181(8) Uani d . 1 . . C
C5 .8510(3) .4029(3) .3179(2) .0161(7) Uani d . 1 . . C
C6 .9029(4) .2873(4) .3098(3) .0220(8) Uani d . 1 . . C
H6 .8519 .2274 .2940 .026 Uiso calc R 1 . . H
C7 1.0295(4) .2609(4) .3251(3) .0270(9) Uani d . 1 . . C
H7 1.0634 .1840 .3186 .032 Uiso calc R 1 . . H
C8 1.1049(4) .3490(4) .3499(3) .0316(10) Uani d . 1 . . C
H8 1.1875 .3308 .3635 .038 Uiso calc R 1 . . H
C9 1.0568(4) .4646(4) .3545(3) .0239(9) Uani d . 1 . . C
H9 1.1093 .5238 .3697 .029 Uiso calc R 1 . . H
C10 .9324(4) .4948(3) .3372(3) .0176(8) Uani d . 1 . . C
C11 .8946(4) .6252(3) .3314(3) .0181(8) Uani d . 1 . . C
H11A .8071 .6372 .3833 .022 Uiso calc R 1 . . H
H11B .9662 .6738 .3432 .022 Uiso calc R 1 . . H
C13 1.0020(3) .6608(3) .1519(3) .0149(7) Uani d . 1 . . C
C14 1.1362(3) .6664(3) .1586(3) .0173(8) Uani d . 1 . . C
H14 1.1490 .6706 .2209 .021 Uiso calc R 1 . . H
C15 1.2521(3) .6656(3) .0721(3) .0193(8) Uani d . 1 . . C
H15 1.3418 .6675 .0772 .023 Uiso calc R 1 . . H
C16 1.2332(4) .6622(3) -.0211(3) .0206(8) Uani d . 1 . . C
H16 1.3102 .6632 -.0788 .025 Uiso calc R 1 . . H
C17 1.0989(3) .6571(3) -.0285(3) .0174(8) Uani d . 1 . . C
H17 1.0868 .6554 -.0913 .021 Uiso calc R 1 . . H
C18 .9827(3) .6547(3) .0575(3) .0150(7) Uani d . 1 . . C
C20 .8282(3) .6411(3) -.0405(3) .0169(8) Uani d . 1 . . C
H20A .8775 .5741 -.0738 .020 Uiso calc R 1 . . H
H20B .8652 .7138 -.0822 .020 Uiso calc R 1 . . H
C21 .6742(4) .6276(3) -.0251(3) .0183(8) Uani d . 1 . . C
H21A .6603 .6151 -.0889 .022 Uiso calc R 1 . . H
H21B .6371 .5579 .0208 .022 Uiso calc R 1 . . H
C23 .6229(3) .8331(3) -.0510(3) .0168(8) Uani d . 1 . . C
C24 .5756(4) .8421(4) -.1333(3) .0222(8) Uani d . 1 . . C
H24 .5329 .7763 -.1486 .027 Uiso calc R 1 . . H
C25 .5913(4) .9488(4) -.1937(3) .0281(9) Uani d . 1 . . C
H25 .5583 .9551 -.2486 .034 Uiso calc R 1 . . H
C26 .6566(4) 1.0448(4) -.1706(3) .0313(10) Uani d . 1 . . C
H26 .6679 1.1162 -.2107 .038 Uiso calc R 1 . . H
C27 .7058(4) 1.0368(4) -.0887(3) .0264(9) Uani d . 1 . . C
H27 .7495 1.1026 -.0743 .032 Uiso calc R 1 . . H
C28 .6899(4) .9308(3) -.0283(3) .0193(8) Uani d . 1 . . C
C30 .7926(4) 1.0163(3) .0827(3) .0208(8) Uani d . 1 . . C
H30A .7226 1.0770 .1000 .025 Uiso calc R 1 . . H
H30B .8713 1.0494 .0274 .025 Uiso calc R 1 . . H
C31 .8388(4) .9786(3) .1713(3) .0220(8) Uani d . 1 . . C
H31A .9035 .9137 .1557 .026 Uiso calc R 1 . . H
H31B .8852 1.0448 .1891 .026 Uiso calc R 1 . . H
C33 .7335(4) .9188(3) .3464(3) .0194(8) Uani d . 1 . . C
C34 .8582(4) .9322(3) .3667(3) .0241(9) Uani d . 1 . . C
H34 .9394 .9559 .3152 .029 Uiso calc R 1 . . H
C35 .8607(4) .9099(4) .4645(3) .0285(9) Uani d . 1 . . C
H35 .9443 .9176 .4784 .034 Uiso calc R 1 . . H
C36 .7414(4) .8767(4) .5407(3) .0278(9) Uani d . 1 . . C
H36 .7438 .8652 .6064 .033 Uiso calc R 1 . . H
C37 .6160(4) .8600(4) .5209(3) .0237(8) Uani d . 1 . . C
H37 .5357 .8356 .5730 .028 Uiso calc R 1 . . H
C38 .6112(4) .8799(3) .4235(3) .0187(8) Uani d . 1 . . C
C40 .3705(4) .8165(3) .4715(3) .0200(8) Uani d . 1 . . C
H40A .3376 .8730 .5221 .024 Uiso calc R 1 . . H
H40B .3903 .7424 .5040 .024 Uiso calc R 1 . . H
C41 .2611(4) .7952(4) .4225(3) .0218(8) Uani d . 1 . . C
H41A .1749 .7691 .4740 .026 Uiso calc R 1 . . H
H41B .2438 .8699 .3894 .026 Uiso calc R 1 . . H
O2 .6344(2) .5027(2) .36233(18) .0200(6) Uani d . 1 . . O
O3 .6603(3) .3542(3) .2613(2) .0271(6) Uani d . 1 . . O
O12 .8813(2) .6621(2) .23368(17) .0152(5) Uani d . 1 . . O
O19 .8465(2) .6454(2) .05654(17) .0157(5) Uani d . 1 . . O
O22 .5985(2) .7317(2) .01520(17) .0165(5) Uani d . 1 . . O
O29 .7355(3) .9132(2) .05368(18) .0209(6) Uani d . 1 . . O
O32 .7169(2) .9406(2) .25301(18) .0207(6) Uani d . 1 . . O
O39 .4953(2) .8634(2) .39466(17) .0183(5) Uani d . 1 . . O
O42 .3000(3) .7082(3) .35054(19) .0216(6) Uani d D 1 . . O
O44 .3517(3) .4964(3) .4390(2) .0233(6) Uani d D 1 . . O
O43 .4577(3) .4757(3) .2049(2) .0256(6) Uani d D 1 . . O
Rb1 .59851(3) .70710(3) .22048(3) .01660(10) Uani d . 1 . . Rb
H42 .309(4) .648(2) .383(3) .018(11) Uiso d D 1 . . H
H43A .518(4) .420(4) .231(3) .025 Uiso d D 1 . . H
H43B .384(3) .470(4) .251(2) .025 Uiso d D 1 . . H
H44A .436(2) .493(3) .415(3) .019 Uiso d D 1 . . H
H44B .336(4) .490(4) .4988(15) .019 Uiso d D 1 . . H

loop_
_atom_site_aniso_label
_atom_site_aniso_U_11
_atom_site_aniso_U_22
_atom_site_aniso_U_33
_atom_site_aniso_U_12
_atom_site_aniso_U_13
_atom_site_aniso_U_23
C4 .0182(17) .022(2) .0129(17) .0008(15) -.0038(14) .0022(15)
C5 .0190(17) .019(2) .0083(15) -.0007(14) -.0021(14) .0040(14)
C6 .0219(19) .025(2) .0180(18) -.0029(15) -.0056(16) .0014(16)
C7 .024(2) .019(2) .036(2) .0033(16) -.0078(18) .0060(18)
C8 .0167(19) .034(3) .043(3) .0007(17) -.0123(18) .014(2)
C9 .0195(18) .024(2) .029(2) -.0042(15) -.0114(17) .0070(17)
C10 .0175(17) .021(2) .0138(17) -.0011(14) -.0060(14) .0042(15)
C11 .0168(17) .024(2) .0146(17) -.0027(14) -.0066(14) -.0012(15)
C13 .0152(17) .0082(17) .0182(17) -.0026(13) -.0012(14) .0004(14)
C14 .0197(18) .0108(18) .0224(18) -.0030(13) -.0086(15) .0011(15)
C15 .0113(16) .0152(19) .032(2) -.0011(13) -.0073(15) -.0011(16)
C16 .0168(17) .0138(19) .026(2) -.0024(14) .0001(15) -.0015(16)
C17 .0187(17) .0143(19) .0167(17) -.0002(14) -.0020(15) -.0009(15)
C18 .0145(16) .0107(18) .0194(18) -.0002(13) -.0046(15) -.0006(14)
C20 .0203(17) .016(2) .0139(17) .0023(14) -.0048(15) -.0024(14)
C21 .0215(18) .0144(19) .0203(18) .0005(14) -.0084(15) -.0021(15)
C23 .0159(17) .017(2) .0155(17) .0047(14) -.0032(14) .0010(15)
C24 .0180(18) .030(2) .0187(18) .0051(15) -.0057(15) -.0036(17)
C25 .034(2) .034(3) .0150(18) .0106(18) -.0075(17) .0043(17)
C26 .043(2) .027(2) .020(2) .0109(19) -.0054(18) .0059(17)
C27 .038(2) .015(2) .022(2) .0010(17) -.0041(18) .0014(16)
C28 .0214(18) .017(2) .0164(18) .0033(14) -.0026(15) .0006(15)
C30 .0233(18) .014(2) .0223(19) -.0065(15) -.0031(16) -.0001(15)
C31 .0175(18) .019(2) .026(2) -.0048(15) -.0016(16) -.0046(16)
C33 .0258(19) .0140(19) .0224(19) .0016(15) -.0119(16) -.0069(15)
C34 .024(2) .018(2) .034(2) -.0001(15) -.0130(18) -.0073(17)
C35 .034(2) .021(2) .042(2) .0084(17) -.027(2) -.0128(19)
C36 .040(2) .023(2) .029(2) .0100(18) -.022(2) -.0063(18)
C37 .034(2) .020(2) .0207(19) .0070(16) -.0129(17) -.0039(16)
C38 .0236(19) .0128(19) .0215(19) .0032(14) -.0093(16) -.0035(15)
C40 .0232(19) .020(2) .0144(17) -.0012(15) -.0016(15) -.0014(15)
C41 .0193(18) .025(2) .0187(18) .0017(15) -.0026(15) -.0021(16)
O2 .0156(12) .0259(15) .0179(13) .0009(10) -.0044(10) -.0014(11)
O3 .0264(14) .0303(17) .0303(15) .0028(12) -.0148(12) -.0120(13)
O12 .0144(11) .0176(14) .0122(12) .0004(9) -.0027(10) .0012(10)
O19 .0117(11) .0199(14) .0157(12) -.0008(9) -.0049(10) -.0009(10)
O22 .0170(12) .0146(13) .0174(12) .0012(10) -.0051(10) .0011(10)
O29 .0308(14) .0134(14) .0206(13) -.0031(11) -.0117(11) .0011(11)
O32 .0200(13) .0245(15) .0169(13) -.0053(11) -.0053(11) .0016(11)
O39 .0190(12) .0231(15) .0133(12) -.0014(10) -.0064(10) .0010(11)
O42 .0254(14) .0226(16) .0172(13) -.0020(12) -.0080(11) .0012(12)
O44 .0169(13) .0328(17) .0185(13) -.0003(12) -.0035(12) -.0007(13)
O43 .0221(14) .0348(18) .0211(14) -.0015(13) -.0079(12) -.0052(13)
Rb1 .01534(16) .01794(19) .01532(17) -.00006(12) -.00305(13) -.00152(13)

loop_
_atom_type_symbol
_atom_type_description
_atom_type_scat_dispersion_real
_atom_type_scat_dispersion_imag
_atom_type_scat_source
C C .0033 .0016 'International Tables Vol C Tables 4.2.6.8 and 6.1.1.4'
H H .0000 .0000 'International Tables Vol C Tables 4.2.6.8 and 6.1.1.4'
O O .0106 .0060 'International Tables Vol C Tables 4.2.6.8 and 6.1.1.4'
Rb Rb -.9393 2.9676 'International Tables Vol C Tables 4.2.6.8 and 6.1.1.4'

loop_
_geom_angle_atom_site_label_1
_geom_angle_atom_site_label_2
_geom_angle_atom_site_label_3
_geom_angle
O3 C4 O2 124.6(3)
O3 C4 C5 118.4(3)
O2 C4 C5 117.0(3)
C6 C5 C10 119.1(3)
C6 C5 C4 117.7(3)
C10 C5 C4 123.1(3)
C7 C6 C5 120.9(4)
C7 C6 H6 119.6
C5 C6 H6 119.6
C8 C7 C6 120.0(4)
C8 C7 H7 120.0
C6 C7 H7 120.0
C7 C8 C9 119.5(4)
C7 C8 H8 120.2
C9 C8 H8 120.2
C8 C9 C10 122.0(4)
C8 C9 H9 119.0
C10 C9 H9 119.0
C9 C10 C5 118.4(3)
C9 C10 C11 119.1(3)
C5 C10 C11 122.4(3)
O12 C11 C10 110.7(3)
O12 C11 H11A 109.5
C10 C11 H11A 109.5
O12 C11 H11B 109.5
C10 C11 H11B 109.5
H11A C11 H11B 108.1
O12 C13 C14 124.1(3)
O12 C13 C18 116.1(3)
C14 C13 C18 119.8(3)
C13 C14 C15 120.4(3)
C13 C14 H14 119.8
C15 C14 H14 119.8
C16 C15 C14 119.9(3)
C16 C15 H15 120.1
C14 C15 H15 120.1
C15 C16 C17 120.1(3)
C15 C16 H16 120.0
C17 C16 H16 120.0
C18 C17 C16 120.5(3)
C18 C17 H17 119.7
C16 C17 H17 119.7
O19 C18 C17 123.8(3)
O19 C18 C13 116.8(3)
C17 C18 C13 119.3(3)
O19 C20 C21 108.0(3)
O19 C20 H20A 110.1
C21 C20 H20A 110.1
O19 C20 H20B 110.1
C21 C20 H20B 110.1
H20A C20 H20B 108.4
O22 C21 C20 111.9(3)
O22 C21 Rb1 53.94(16)
C20 C21 Rb1 90.3(2)
O22 C21 H21A 109.2
C20 C21 H21A 109.2
Rb1 C21 H21A 158.9
O22 C21 H21B 109.2
C20 C21 H21B 109.2
Rb1 C21 H21B 71.3
H21A C21 H21B 107.9
C24 C23 O22 122.0(3)
C24 C23 C28 120.2(3)
O22 C23 C28 117.7(3)
C23 C24 C25 120.7(4)
C23 C24 H24 119.7
C25 C24 H24 119.7
C26 C25 C24 118.8(4)
C26 C25 H25 120.6
C24 C25 H25 120.6
C25 C26 C27 121.2(4)
C25 C26 H26 119.4
C27 C26 H26 119.4
C26 C27 C28 120.1(4)
C26 C27 H27 120.0
C28 C27 H27 120.0
O29 C28 C27 124.7(4)
O29 C28 C23 116.2(3)
C27 C28 C23 119.0(4)
O29 C30 C31 108.2(3)
O29 C30 H30A 110.1
C31 C30 H30A 110.1
O29 C30 H30B 110.1
C31 C30 H30B 110.1
H30A C30 H30B 108.4
O32 C31 C30 107.6(3)
O32 C31 H31A 110.2
C30 C31 H31A 110.2
O32 C31 H31B 110.2
C30 C31 H31B 110.2
H31A C31 H31B 108.5
O32 C33 C34 124.9(3)
O32 C33 C38 114.5(3)
C34 C33 C38 120.6(4)
C33 C34 C35 119.4(4)
C33 C34 H34 120.3
C35 C34 H34 120.3
C36 C35 C34 120.6(4)
C36 C35 H35 119.7
C34 C35 H35 119.7
C35 C36 C37 120.6(4)
C35 C36 H36 119.7
C37 C36 H36 119.7
C38 C37 C36 119.9(4)
C38 C37 H37 120.1
C36 C37 H37 120.1
O39 C38 C37 125.0(3)
O39 C38 C33 116.0(3)
C37 C38 C33 118.9(3)
O39 C40 C41 108.3(3)
O39 C40 H40A 110.0
C41 C40 H40A 110.0
O39 C40 H40B 110.0
C41 C40 H40B 110.0
H40A C40 H40B 108.4
O42 C41 C40 113.0(3)
O42 C41 H41A 109.0
C40 C41 H41A 109.0
O42 C41 H41B 109.0
C40 C41 H41B 109.0
H41A C41 H41B 107.8
C13 O12 C11 116.5(3)
C18 O19 C20 116.2(2)
C23 O22 C21 115.1(3)
C28 O29 C30 116.3(3)
C33 O32 C31 116.9(3)
C38 O39 C40 117.1(3)
C41 O42 H42 104(3)
H44A O44 H44B 105(4)
H43A O43 H43B 102(4)
O22 Rb1 O19 59.55(7)
O22 Rb1 O12 111.69(6)
O19 Rb1 O12 53.18(6)
O22 Rb1 O42 106.89(7)
O19 Rb1 O42 159.16(7)
O12 Rb1 O42 140.90(7)
O22 Rb1 O32 105.10(7)
O19 Rb1 O32 95.62(7)
O12 Rb1 O32 72.46(7)
O42 Rb1 O32 103.64(7)
O22 Rb1 O2 135.12(7)
O19 Rb1 O2 93.21(7)
O12 Rb1 O2 61.61(6)
O42 Rb1 O2 86.59(7)
O32 Rb1 O2 113.06(7)
O22 Rb1 O43 78.18(7)
O19 Rb1 O43 89.54(7)
O12 Rb1 O43 110.32(7)
O42 Rb1 O43 71.37(7)
O32 Rb1 O43 174.79(7)
O2 Rb1 O43 65.74(7)
O22 Rb1 O39 133.16(7)
O19 Rb1 O39 143.85(6)
O12 Rb1 O39 98.52(6)
O42 Rb1 O39 56.96(7)
O32 Rb1 O39 50.51(6)
O2 Rb1 O39 90.40(7)
O43 Rb1 O39 124.30(7)
O22 Rb1 O29 51.97(7)
O19 Rb1 O29 63.52(7)
O12 Rb1 O29 87.19(7)
O42 Rb1 O29 122.75(7)
O32 Rb1 O29 53.81(7)
O2 Rb1 O29 148.71(6)
O43 Rb1 O29 129.94(7)
O39 Rb1 O29 96.95(7)

loop_
_geom_bond_atom_site_label_1
_geom_bond_atom_site_label_2
_geom_bond_site_symmetry_2
_geom_bond_distance
_geom_bond_publ_flag
C4 O3 . 1.253(4) ?
C4 O2 . 1.273(4) ?
C4 C5 . 1.515(5) ?
C5 C6 . 1.399(5) ?
C5 C10 . 1.415(5) ?
C6 C7 . 1.389(5) ?
C6 H6 . .9300 ?
C7 C8 . 1.381(6) ?
C7 H7 . .9300 ?
C8 C9 . 1.385(6) ?
C8 H8 . .9300 ?
C9 C10 . 1.388(5) ?
C9 H9 . .9300 ?
C10 C11 . 1.516(5) ?
C11 O12 . 1.450(4) ?
C11 H11A . .9700 ?
C11 H11B . .9700 ?
C13 O12 . 1.389(4) ?
C13 C14 . 1.389(5) ?
C13 C18 . 1.407(5) ?
C14 C15 . 1.398(5) ?
C14 H14 . .9300 ?
C15 C16 . 1.386(5) ?
C15 H15 . .9300 ?
C16 C17 . 1.393(5) ?
C16 H16 . .9300 ?
C17 C18 . 1.393(5) ?
C17 H17 . .9300 ?
C18 O19 . 1.383(4) ?
C20 O19 . 1.437(4) ?
C20 C21 . 1.507(5) ?
C20 H20A . .9700 ?
C20 H20B . .9700 ?
C21 O22 . 1.449(4) ?
C21 H21A . .9700 ?
C21 H21B . .9700 ?
C23 C24 . 1.380(5) ?
C23 O22 . 1.385(4) ?
C23 C28 . 1.399(5) ?
C24 C25 . 1.394(6) ?
C24 H24 . .9300 ?
C25 C26 . 1.377(6) ?
C25 H25 . .9300 ?
C26 C27 . 1.386(6) ?
C26 H26 . .9300 ?
C27 C28 . 1.387(5) ?
C27 H27 . .9300 ?
C28 O29 . 1.370(4) ?
C30 O29 . 1.438(4) ?
C30 C31 . 1.492(5) ?
C30 H30A . .9700 ?
C30 H30B . .9700 ?
C31 O32 . 1.433(4) ?
C31 H31A . .9700 ?
C31 H31B . .9700 ?
C33 O32 . 1.378(4) ?
C33 C34 . 1.386(5) ?
C33 C38 . 1.406(5) ?
C34 C35 . 1.386(6) ?
C34 H34 . .9300 ?
C35 C36 . 1.366(6) ?
C35 H35 . .9300 ?
C36 C37 . 1.395(5) ?
C36 H36 . .9300 ?
C37 C38 . 1.385(5) ?
C37 H37 . .9300 ?
C38 O39 . 1.371(4) ?
C40 O39 . 1.445(4) ?
C40 C41 . 1.502(5) ?
C40 H40A . .9700 ?
C40 H40B . .9700 ?
C41 O42 . 1.427(4) ?
C41 H41A . .9700 ?
C41 H41B . .9700 ?
O2 Rb1 . 3.020(3) yes
O12 Rb1 . 2.958(2) yes
O19 Rb1 . 2.945(2) yes
O22 Rb1 . 2.877(3) yes
O29 Rb1 . 3.147(3) yes
O32 Rb1 . 3.012(3) yes
O39 Rb1 . 3.037(2) yes
O42 Rb1 . 2.994(3) yes
O43 Rb1 . 3.023(3) yes
O42 O43 . 3.510(4) ?
O42 H42 . .807(19) ?
O42 O44 . 2.724(4) no
O43 O44 . 3.151(4) no
O44 H44A . .816(18) ?
O44 H44B . .803(18) ?
O43 H43A . 1.00(4) ?
O43 H43B . .819(18) ?

loop_
_geom_hbond_atom_site_label_D
_geom_hbond_atom_site_label_H
_geom_hbond_atom_site_label_A
_geom_hbond_distance_DH
_geom_hbond_distance_HA
_geom_hbond_distance_DA
_geom_hbond_angle_DHA
_geom_hbond_publ_flag
O42 H42 O44 .807(19) 1.93(2) 2.724(4) 169(4) yes

loop_
_geom_torsion_atom_site_label_1
_geom_torsion_atom_site_label_2
_geom_torsion_atom_site_label_3
_geom_torsion_atom_site_label_4
_geom_torsion
_geom_torsion_publ_flag
C10 C11 O12 C13 -65.0(4) yes
C21 C20 O19 C18 178.4(3) yes
C20 C21 O22 C23 70.4(4) yes
C31 C30 O29 C28 -178.8(3) yes
C30 C31 O32 C33 -170.6(3) yes
C41 C40 O39 C38 -175.0(3) yes
C14 C13 O12 C11 -22.4(5) yes
C17 C18 O19 C20 -1.5(5) yes
C24 C23 O22 C21 69.8(4) yes
C27 C28 O29 C30 5.6(5) yes
C34 C33 O32 C31 .7(5) yes
C37 C38 O39 C40 -2.9(5) yes
O19 C20 C21 O22 65.6(4) yes
O29 C30 C31 O32 -64.8(4) yes
O39 C40 C41 O42 62.6(4) yes

loop_
_cod_related_entry_id
_cod_related_entry_database
_cod_related_entry_code
1 ChemSpider 21132731
